data_4125495
loop_
_publ_author_name
'Karak, Suvendu'
'Kandambeth, Sharath'
'Biswal, Bishnu P.'
'Sasmal, Himadri Sekhar'
'Kumar, Sushil'
'Pachfule, Pradip'
'Banerjee, Rahul'

_publ_section_title
;
 Constructing Ultraporous Covalent Organic Frameworks in Seconds via an
 Organic Terracotta Process.
;
_journal_issue 5
_journal_name_full 'Journal of the American Chemical Society'
_journal_page_first 1856
_journal_page_last 1862
_journal_paper_doi 10.1021/jacs.6b08815
_journal_volume 139
_journal_year 2017
_chemical_formula_moiety 'C6 H5 O4 S, 0.5(C6 H10 N2)'
_chemical_formula_sum 'C9 H10 N O4 S'
_chemical_formula_weight 228.24
_chemical_name_systematic
;
 ?
;
_space_group_IT_number 60
_symmetry_cell_setting orthorhombic
_symmetry_space_group_name_Hall '-P 2n 2ab'
_symmetry_space_group_name_H-M 'P b c n'
_atom_sites_solution_hydrogens geom
_atom_sites_solution_primary direct
_atom_sites_solution_secondary difmap
_audit_creation_method SHELXL-97
_cell_angle_alpha 90.00
_cell_angle_beta 90.00
_cell_angle_gamma 90.00
_cell_formula_units_Z 8
_cell_length_a 11.1336(10)
_cell_length_b 15.7206(16)
_cell_length_c 11.0314(17)
_cell_measurement_reflns_used 1576
_cell_measurement_temperature 293(2)
_cell_measurement_theta_max 25.00
_cell_measurement_theta_min 3.00
_cell_volume 1930.8(4)
_computing_structure_refinement 'SHELXL-97 (Sheldrick, 2008)'
_diffrn_ambient_temperature 293(2)
_diffrn_measured_fraction_theta_full 0.922
_diffrn_measured_fraction_theta_max 0.922
_diffrn_measurement_device_type 'Supernova (Mo) X-Ray source'
_diffrn_measurement_method '\w scans'
_diffrn_radiation_monochromator graphite
_diffrn_radiation_source 'fine-focus sealed tube'
_diffrn_radiation_type MoK\a
_diffrn_radiation_wavelength 0.71073
_diffrn_reflns_av_R_equivalents 0.1242
_diffrn_reflns_av_sigmaI/netI 0.1069
_diffrn_reflns_limit_h_max 13
_diffrn_reflns_limit_h_min -11
_diffrn_reflns_limit_k_max 18
_diffrn_reflns_limit_k_min -13
_diffrn_reflns_limit_l_max 8
_diffrn_reflns_limit_l_min -11
_diffrn_reflns_number 3462
_diffrn_reflns_theta_full 24.99
_diffrn_reflns_theta_max 24.99
_diffrn_reflns_theta_min 2.90
_exptl_absorpt_coefficient_mu 0.328
_exptl_absorpt_correction_T_max 0.9433
_exptl_absorpt_correction_T_min 0.9225
_exptl_absorpt_correction_type multi-scan
_exptl_absorpt_process_details Crysalispro
_exptl_crystal_colour colorless
_exptl_crystal_density_diffrn 1.570
_exptl_crystal_density_method 'not measured'
_exptl_crystal_description block
_exptl_crystal_F_000 952
_exptl_crystal_size_max 0.25
_exptl_crystal_size_mid 0.20
_exptl_crystal_size_min 0.18
_refine_diff_density_max 0.983
_refine_diff_density_min -0.785
_refine_diff_density_rms 0.254
_refine_ls_extinction_method none
_refine_ls_goodness_of_fit_ref 1.267
_refine_ls_hydrogen_treatment mixed
_refine_ls_matrix_type full
_refine_ls_number_parameters 140
_refine_ls_number_reflns 1576
_refine_ls_number_restraints 0
_refine_ls_restrained_S_all 1.267
_refine_ls_R_factor_all 0.1504
_refine_ls_R_factor_gt 0.1250
_refine_ls_shift/su_max 0.000
_refine_ls_shift/su_mean 0.000
_refine_ls_structure_factor_coef Fsqd
_refine_ls_weighting_details 'calc w=1/[\s^2^(Fo^2^)+(0.2000P)^2^+0.0000P] where P=(Fo^2^+2Fc^2^)/3'
_refine_ls_weighting_scheme calc
_refine_ls_wR_factor_gt 0.2999
_refine_ls_wR_factor_ref 0.3582
_reflns_number_gt 1054
_reflns_number_total 1576
_reflns_threshold_expression >2\s(I)
_cod_data_source_file ja6b08815_si_002.cif
_cod_data_source_block PSA-Pa-1
_cod_depositor_comments 'Adding full bibliography for 4125492--4125502.cif.'
_cod_database_code 4125495

loop_
_symmetry_equiv_pos_as_xyz
'x, y, z'
'-x+1/2, -y+1/2, z+1/2'
'x+1/2, -y+1/2, -z'
'-x, y, -z+1/2'
'-x, -y, -z'
'x-1/2, y-1/2, -z-1/2'
'-x-1/2, y-1/2, z'
'x, -y, z-1/2'

loop_
_atom_site_label
_atom_site_type_symbol
_atom_site_fract_x
_atom_site_fract_y
_atom_site_fract_z
_atom_site_U_iso_or_equiv
_atom_site_adp_type
_atom_site_occupancy
_atom_site_symmetry_multiplicity
_atom_site_calc_flag
_atom_site_refinement_flags
C1 C 0.6289(5) -0.0253(4) 0.3196(5) 0.0344(15) Uani 1 1 d .
C2 C 0.6839(5) -0.0218(4) 0.2085(6) 0.0352(14) Uani 1 1 d .
H2 H 0.6979 -0.0717 0.1655 0.042 Uiso 1 1 calc R
C3 C 0.7190(5) 0.0568(4) 0.1592(5) 0.0320(14) Uani 1 1 d .
H3 H 0.7545 0.0595 0.0830 0.038 Uiso 1 1 calc R
C4 C 0.6999(5) 0.1302(3) 0.2261(5) 0.0307(13) Uani 1 1 d .
C5 C 0.6436(5) 0.1267(4) 0.3379(5) 0.0353(15) Uani 1 1 d .
H5 H 0.6295 0.1765 0.3811 0.042 Uiso 1 1 calc R
C6 C 0.6088(5) 0.0496(4) 0.3851(6) 0.0394(15) Uani 1 1 d .
H6 H 0.5717 0.0472 0.4606 0.047 Uiso 1 1 calc R
C7 C 0.9378(5) 0.0297(4) 0.4005(5) 0.0380(15) Uani 1 1 d .
H7 H 0.8955 0.0500 0.3338 0.046 Uiso 1 1 calc R
C8 C 0.9808(5) 0.0846(3) 0.4863(5) 0.0329(14) Uani 1 1 d .
C9 C 1.0419(6) 0.0566(4) 0.5854(5) 0.0404(15) Uani 1 1 d .
H9 H 1.0697 0.0951 0.6431 0.048 Uiso 1 1 calc R
N1 N 0.9614(4) 0.1771(3) 0.4726(4) 0.0396(14) Uani 1 1 d .
H1A H 0.9208 0.1871 0.4045 0.059 Uiso 1 1 calc R
H1B H 1.0320 0.2035 0.4693 0.059 Uiso 1 1 calc R
H1C H 0.9196 0.1965 0.5356 0.059 Uiso 1 1 calc R
O1 O 0.5931(4) -0.0984(3) 0.3718(5) 0.0495(14) Uani 1 1 d .
O2 O 0.7976(4) 0.2178(2) 0.0522(4) 0.0436(13) Uani 1 1 d .
O3 O 0.6579(4) 0.2891(3) 0.1854(4) 0.0439(13) Uani 1 1 d .
O4 O 0.8548(4) 0.2493(3) 0.2587(4) 0.0468(14) Uani 1 1 d .
S1 S 0.75542(12) 0.22839(9) 0.17650(14) 0.0320(8) Uani 1 1 d .
H1 H 0.608(6) -0.132(4) 0.321(6) 0.034(18) Uiso 1 1 d .

loop_
_atom_site_aniso_label
_atom_site_aniso_U_11
_atom_site_aniso_U_22
_atom_site_aniso_U_33
_atom_site_aniso_U_23
_atom_site_aniso_U_13
_atom_site_aniso_U_12
C1 0.045(3) 0.039(4) 0.019(4) 0.003(3) -0.003(2) -0.005(2)
C2 0.046(3) 0.034(3) 0.026(4) -0.003(2) 0.001(2) 0.005(2)
C3 0.041(3) 0.034(3) 0.021(4) 0.000(2) 0.000(2) 0.007(3)
C4 0.040(3) 0.032(3) 0.020(3) 0.001(2) -0.007(2) -0.004(2)
C5 0.047(3) 0.028(3) 0.031(4) 0.000(2) 0.004(2) 0.006(2)
C6 0.049(3) 0.045(4) 0.023(4) -0.006(3) 0.005(2) -0.003(3)
C7 0.047(3) 0.050(4) 0.017(4) 0.005(3) -0.010(2) 0.006(3)
C8 0.035(3) 0.042(3) 0.021(4) 0.001(3) 0.004(2) 0.008(2)
C9 0.050(3) 0.044(3) 0.028(4) -0.006(3) -0.006(2) 0.006(3)
N1 0.050(3) 0.046(3) 0.023(3) 0.005(2) 0.0018(19) 0.011(2)
O1 0.079(3) 0.036(3) 0.034(3) 0.006(2) 0.013(2) -0.007(2)
O2 0.063(3) 0.038(2) 0.030(3) 0.0085(19) 0.009(2) -0.005(2)
O3 0.054(3) 0.030(2) 0.047(3) 0.0033(19) -0.0031(19) 0.006(2)
O4 0.055(3) 0.046(2) 0.039(3) 0.007(2) -0.019(2) -0.010(2)
S1 0.0377(11) 0.0296(12) 0.0285(15) 0.0052(6) -0.0036(5) 0.0005(5)

loop_
_atom_type_symbol
_atom_type_description
_atom_type_scat_dispersion_real
_atom_type_scat_dispersion_imag
_atom_type_scat_source
C C 0.0033 0.0016 'International Tables Vol C Tables 4.2.6.8 and 6.1.1.4'
H H 0.0000 0.0000 'International Tables Vol C Tables 4.2.6.8 and 6.1.1.4'
N N 0.0061 0.0033 'International Tables Vol C Tables 4.2.6.8 and 6.1.1.4'
O O 0.0106 0.0060 'International Tables Vol C Tables 4.2.6.8 and 6.1.1.4'
S S 0.1246 0.1234 'International Tables Vol C Tables 4.2.6.8 and 6.1.1.4'

loop_
_geom_angle_atom_site_label_1
_geom_angle_atom_site_label_2
_geom_angle_atom_site_label_3
_geom_angle
_geom_angle_site_symmetry_1
_geom_angle_site_symmetry_3
O1 C1 C2 123.3(5) . .
O1 C1 C6 116.7(6) . .
C2 C1 C6 119.9(5) . .
C1 C2 C3 120.4(5) . .
C1 C2 H2 119.8 . .
C3 C2 H2 119.8 . .
C4 C3 C2 118.9(5) . .
C4 C3 H3 120.6 . .
C2 C3 H3 120.6 . .
C5 C4 C3 120.7(5) . .
C5 C4 S1 118.2(4) . .
C3 C4 S1 120.9(4) . .
C6 C5 C4 120.0(5) . .
C6 C5 H5 120.0 . .
C4 C5 H5 120.0 . .
C5 C6 C1 120.1(6) . .
C5 C6 H6 120.0 . .
C1 C6 H6 120.0 . .
C8 C7 C9 118.9(5) . 5_756
C8 C7 H7 120.5 . .
C9 C7 H7 120.5 5_756 .
C9 C8 C7 121.8(5) . .
C9 C8 N1 118.3(5) . .
C7 C8 N1 119.9(5) . .
C8 C9 C7 119.2(5) . 5_756
C8 C9 H9 120.4 . .
C7 C9 H9 120.4 5_756 .
C8 N1 H1A 109.5 . .
C8 N1 H1B 109.5 . .
H1A N1 H1B 109.5 . .
C8 N1 H1C 109.5 . .
H1A N1 H1C 109.5 . .
H1B N1 H1C 109.5 . .
C1 O1 H1 102(5) . .
O3 S1 O2 112.4(3) . .
O3 S1 O4 112.1(3) . .
O2 S1 O4 111.3(3) . .
O3 S1 C4 107.1(3) . .
O2 S1 C4 107.9(2) . .
O4 S1 C4 105.7(3) . .

loop_
_geom_bond_atom_site_label_1
_geom_bond_atom_site_label_2
_geom_bond_distance
_geom_bond_site_symmetry_2
C1 O1 1.346(7) .
C1 C2 1.371(9) .
C1 C6 1.400(8) .
C2 C3 1.405(8) .
C2 H2 0.9300 .
C3 C4 1.387(8) .
C3 H3 0.9300 .
C4 C5 1.384(8) .
C4 S1 1.751(5) .
C5 C6 1.375(8) .
C5 H5 0.9300 .
C6 H6 0.9300 .
C7 C8 1.368(8) .
C7 C9 1.385(9) 5_756
C7 H7 0.9300 .
C8 C9 1.361(7) .
C8 N1 1.478(6) .
C9 C7 1.385(9) 5_756
C9 H9 0.9300 .
N1 H1A 0.8900 .
N1 H1B 0.8900 .
N1 H1C 0.8900 .
O1 H1 0.79(7) .
O2 S1 1.459(4) .
O3 S1 1.449(5) .
O4 S1 1.468(4) .

loop_
_geom_torsion_atom_site_label_1
_geom_torsion_atom_site_label_2
_geom_torsion_atom_site_label_3
_geom_torsion_atom_site_label_4
_geom_torsion
_geom_torsion_site_symmetry_1
_geom_torsion_site_symmetry_4
O1 C1 C2 C3 180.0(6) . .
C6 C1 C2 C3 -0.7(9) . .
C1 C2 C3 C4 1.6(9) . .
C2 C3 C4 C5 -2.0(8) . .
C2 C3 C4 S1 173.4(4) . .
C3 C4 C5 C6 1.6(8) . .
S1 C4 C5 C6 -174.0(5) . .
C4 C5 C6 C1 -0.7(9) . .
O1 C1 C6 C5 179.6(6) . .
C2 C1 C6 C5 0.2(9) . .
C9 C7 C8 C9 -0.7(10) 5_756 .
C9 C7 C8 N1 179.3(5) 5_756 .
C7 C8 C9 C7 0.7(10) . 5_756
N1 C8 C9 C7 -179.3(5) . 5_756
C5 C4 S1 O3 -52.5(5) . .
C3 C4 S1 O3 131.9(5) . .
C5 C4 S1 O2 -173.6(4) . .
C3 C4 S1 O2 10.8(5) . .
C5 C4 S1 O4 67.2(5) . .
C3 C4 S1 O4 -108.4(5) . .
